data_1512978
loop_
_publ_author_name
'P. Mosae Selvakumar'
'E. Suresh'
'P.S. Subramanian'

_publ_section_title
;
 Synthesis, spectral characterization and structural investigation on some
 4-aminoantipyrine containing Schiff base Cu(II) complexes and their
 molecular association
;
_journal_issue 4
_journal_name_full Polyhedron
_journal_page_first 749
_journal_page_last 756
_journal_paper_doi 10.1016/j.poly.2006.09.004
_journal_volume 26
_journal_year 2007
_chemical_formula_sum 'C19 H21 N3 O4'
_chemical_formula_weight 355.39
_chemical_name_systematic
; 
 ? 
;
_space_group_IT_number 14
_symmetry_cell_setting monoclinic
_symmetry_space_group_name_Hall '-P 2ybc'
_symmetry_space_group_name_H-M 'P 1 21/c 1'
_atom_sites_solution_hydrogens geom
_atom_sites_solution_primary direct
_atom_sites_solution_secondary difmap
_audit_creation_method SHELXL-97
_cell_angle_alpha 90.00
_cell_angle_beta 109.953(2)
_cell_angle_gamma 90.00
_cell_formula_units_Z 4
_cell_length_a 13.9443(16)
_cell_length_b 6.8950(8)
_cell_length_c 19.390(2)
_cell_measurement_temperature 100(2)
_cell_volume 1752.4(3)
_computing_cell_refinement 'BRUKER SMART'
_computing_data_collection 'BRUKER SMART'
_computing_data_reduction 'BRUKER SAINT'
_computing_molecular_graphics ORTEP,PLATON
_computing_structure_refinement 'SHELXL-97 (Sheldrick, 1997)'
_computing_structure_solution 'SHELXS-97 (Sheldrick, 1990)'
_diffrn_ambient_temperature 100(2)
_diffrn_measured_fraction_theta_full 0.854
_diffrn_measured_fraction_theta_max 0.854
_diffrn_measurement_device_type 'BRUKER SMART APEX CCD DIFFRACTOMETER'
_diffrn_measurement_method 'omega-phi scan'
_diffrn_radiation_monochromator graphite
_diffrn_radiation_source 'fine-focus sealed tube'
_diffrn_radiation_type MoK\a
_diffrn_radiation_wavelength 0.71073
_diffrn_reflns_av_R_equivalents 0.0275
_diffrn_reflns_av_sigmaI/netI 0.0395
_diffrn_reflns_limit_h_max 17
_diffrn_reflns_limit_h_min -17
_diffrn_reflns_limit_k_max 7
_diffrn_reflns_limit_k_min -8
_diffrn_reflns_limit_l_max 24
_diffrn_reflns_limit_l_min -24
_diffrn_reflns_number 9822
_diffrn_reflns_theta_full 28.32
_diffrn_reflns_theta_max 28.32
_diffrn_reflns_theta_min 1.55
_exptl_absorpt_coefficient_mu 0.096
_exptl_absorpt_correction_type SADABS
_exptl_crystal_colour 'light yellow'
_exptl_crystal_density_diffrn 1.347
_exptl_crystal_density_method 'not measured'
_exptl_crystal_description plates
_exptl_crystal_F_000 752
_exptl_crystal_size_max 0.20
_exptl_crystal_size_mid 0.12
_exptl_crystal_size_min 0.08
_refine_diff_density_max 0.363
_refine_diff_density_min -0.257
_refine_diff_density_rms 0.065
_refine_ls_extinction_method none
_refine_ls_goodness_of_fit_ref 1.098
_refine_ls_hydrogen_treatment mixed
_refine_ls_matrix_type full
_refine_ls_number_parameters 241
_refine_ls_number_reflns 4028
_refine_ls_number_restraints 0
_refine_ls_restrained_S_all 1.098
_refine_ls_R_factor_all 0.0646
_refine_ls_R_factor_gt 0.0534
_refine_ls_shift/su_max 0.000
_refine_ls_shift/su_mean 0.000
_refine_ls_structure_factor_coef Fsqd
_refine_ls_weighting_details 'w=1/[\s^2^(Fo^2^)+(0.0715P)^2^+0.7079P] where P=(Fo^2^+2Fc^2^)/3'
_refine_ls_weighting_scheme calc
_refine_ls_wR_factor_gt 0.1285
_refine_ls_wR_factor_ref 0.1443
_reflns_number_gt 3412
_reflns_number_total 4028
_reflns_threshold_expression >2sigma(I)
_cod_data_source_file 2007-749.cif
_cod_data_source_block subu3m(L1)
_cod_depositor_comments
;
The following automatic conversions were performed:

'_refine_ls_weighting_scheme' value 'calc
w=1/[\s^2^(Fo^2^)+(0.0715P)^2^+0.7079P] where P=(Fo^2^+2Fc^2^)/3' was
changed to 'calc'. New tag '_refine_ls_weighting_details' was
created. The value of the new tag was set to
'w=1/[\s^2^(Fo^2^)+(0.0715P)^2^+0.7079P] where P=(Fo^2^+2Fc^2^)/3'.

Automatic conversion script
Id: cif_fix_values 3143 2015-03-26 13:38:13Z robertas 
;
_cod_original_sg_symbol_H-M P21/c
_cod_database_code 1512978

loop_
_symmetry_equiv_pos_as_xyz
'x, y, z'
'-x, y+1/2, -z+1/2'
'-x, -y, -z'
'x, -y-1/2, z-1/2'

loop_
_atom_site_label
_atom_site_type_symbol
_atom_site_fract_x
_atom_site_fract_y
_atom_site_fract_z
_atom_site_U_iso_or_equiv
_atom_site_adp_type
_atom_site_occupancy
_atom_site_calc_flag
_atom_site_refinement_flags
O2 O 0.17126(9) 1.2426(2) 0.47821(7) 0.0227(3) Uani 1 d .
H2A H 0.1696 1.3570 0.4894 0.034 Uiso 1 calc R
O1 O 0.72392(9) 1.17188(18) 0.39024(7) 0.0201(3) Uani 1 d .
O3 O 0.36569(10) 0.79550(18) 0.39858(8) 0.0252(3) Uani 1 d .
H3A H 0.4183 0.7874 0.3888 0.038 Uiso 1 calc R
N3 N 0.53366(10) 0.9142(2) 0.38029(7) 0.0160(3) Uani 1 d .
N1 N 0.76417(11) 0.9013(2) 0.33396(8) 0.0165(3) Uani 1 d .
N2 N 0.71349(11) 0.7305(2) 0.30250(8) 0.0172(3) Uani 1 d .
C11 C 0.42853(12) 1.1227(2) 0.42310(9) 0.0157(3) Uani 1 d .
C13 C 0.32775(13) 1.3551(3) 0.46392(9) 0.0184(4) Uani 1 d .
H13 H 0.3186 1.4802 0.4785 0.022 Uiso 1 calc R
C14 C 0.25609(12) 1.2096(3) 0.46028(9) 0.0173(4) Uani 1 d .
C12 C 0.41216(13) 1.3091(2) 0.44548(9) 0.0170(3) Uani 1 d .
H12 H 0.4599 1.4054 0.4480 0.020 Uiso 1 calc R
C10 C 0.52014(13) 1.0808(2) 0.40599(9) 0.0165(3) Uani 1 d .
H10 H 0.5700 1.1759 0.4137 0.020 Uiso 1 calc R
C7 C 0.63039(12) 0.7138(2) 0.32396(9) 0.0164(3) Uani 1 d .
C15 C 0.26910(13) 1.0237(3) 0.43769(10) 0.0195(4) Uani 1 d .
H15 H 0.2206 0.9285 0.4349 0.023 Uiso 1 calc R
C9 C 0.70430(12) 1.0038(3) 0.36635(9) 0.0162(3) Uani 1 d .
C16 C 0.35457(13) 0.9794(3) 0.41918(9) 0.0172(3) Uani 1 d .
C18 C 0.56653(14) 0.5360(3) 0.30797(10) 0.0213(4) Uani 1 d .
H18A H 0.5470 0.5058 0.2567 0.032 Uiso 1 calc R
H18B H 0.5065 0.5572 0.3206 0.032 Uiso 1 calc R
H18C H 0.6048 0.4298 0.3363 0.032 Uiso 1 calc R
C1 C 0.91490(13) 1.0915(3) 0.34490(9) 0.0185(4) Uani 1 d .
H1 H 0.9330 1.0857 0.3957 0.022 Uiso 1 calc R
C2 C 0.97457(13) 1.1941(3) 0.31335(10) 0.0216(4) Uani 1 d .
H2 H 1.0325 1.2588 0.3430 0.026 Uiso 1 calc R
C4 C 0.86180(13) 1.1040(3) 0.19346(10) 0.0207(4) Uani 1 d .
H4 H 0.8446 1.1073 0.1427 0.025 Uiso 1 calc R
C8 C 0.61938(12) 0.8782(2) 0.36039(9) 0.0157(3) Uani 1 d .
C17 C 0.77645(14) 0.5682(3) 0.29472(11) 0.0237(4) Uani 1 d .
H17A H 0.8166 0.5210 0.3424 0.035 Uiso 1 calc R
H17B H 0.8208 0.6109 0.2693 0.035 Uiso 1 calc R
H17C H 0.7333 0.4661 0.2673 0.035 Uiso 1 calc R
C6 C 0.82784(12) 0.9973(2) 0.30019(9) 0.0162(3) Uani 1 d .
C5 C 0.80071(13) 1.0021(3) 0.22442(9) 0.0186(4) Uani 1 d .
H5 H 0.7425 0.9382 0.1948 0.022 Uiso 1 calc R
C3 C 0.94825(13) 1.2009(3) 0.23754(10) 0.0214(4) Uani 1 d .
H3 H 0.9884 1.2700 0.2164 0.026 Uiso 1 calc R
O4 O 0.14302(10) 0.8877(2) 1.00644(8) 0.0339(4) Uani 1 d .
H4A H 0.1802 0.8115 1.0361 0.051 Uiso 1 calc R
C19 C 0.05037(14) 0.7944(3) 0.96652(11) 0.0289(4) Uani 1 d .
H19A H 0.0089 0.7821 0.9969 0.043 Uiso 1 calc R
H19B H 0.0646 0.6679 0.9517 0.043 Uiso 1 calc R
H19C H 0.0147 0.8698 0.9238 0.043 Uiso 1 calc R

loop_
_atom_site_aniso_label
_atom_site_aniso_U_11
_atom_site_aniso_U_22
_atom_site_aniso_U_33
_atom_site_aniso_U_23
_atom_site_aniso_U_13
_atom_site_aniso_U_12
O2 0.0174(6) 0.0224(7) 0.0313(7) -0.0044(6) 0.0122(5) -0.0003(5)
O1 0.0200(6) 0.0178(6) 0.0247(6) -0.0042(5) 0.0103(5) -0.0028(5)
O3 0.0200(6) 0.0177(7) 0.0424(8) -0.0075(6) 0.0166(6) -0.0029(5)
N3 0.0143(7) 0.0186(7) 0.0149(7) 0.0007(5) 0.0047(5) 0.0007(5)
N1 0.0182(7) 0.0140(7) 0.0201(7) -0.0025(5) 0.0102(6) -0.0022(5)
N2 0.0193(7) 0.0143(7) 0.0201(7) -0.0014(6) 0.0094(6) -0.0017(6)
C11 0.0152(8) 0.0180(8) 0.0135(7) 0.0014(6) 0.0042(6) 0.0001(6)
C13 0.0198(8) 0.0165(8) 0.0184(8) -0.0002(7) 0.0059(7) 0.0018(7)
C14 0.0128(8) 0.0236(9) 0.0147(8) 0.0013(7) 0.0035(6) 0.0017(6)
C12 0.0175(8) 0.0162(8) 0.0176(8) 0.0003(6) 0.0064(6) -0.0033(6)
C10 0.0165(8) 0.0177(8) 0.0154(8) 0.0018(6) 0.0055(6) -0.0028(6)
C7 0.0161(8) 0.0180(8) 0.0146(8) 0.0030(6) 0.0043(6) 0.0012(6)
C15 0.0159(8) 0.0186(9) 0.0250(9) -0.0017(7) 0.0083(7) -0.0039(7)
C9 0.0166(8) 0.0186(8) 0.0135(7) 0.0028(6) 0.0052(6) 0.0015(6)
C16 0.0162(8) 0.0166(8) 0.0179(8) -0.0014(6) 0.0049(6) -0.0007(6)
C18 0.0229(9) 0.0202(9) 0.0214(8) -0.0026(7) 0.0082(7) -0.0040(7)
C1 0.0180(8) 0.0193(9) 0.0187(8) -0.0012(7) 0.0069(7) 0.0013(7)
C2 0.0164(8) 0.0187(9) 0.0302(10) -0.0036(7) 0.0086(7) -0.0033(7)
C4 0.0218(8) 0.0222(9) 0.0198(8) 0.0031(7) 0.0093(7) 0.0022(7)
C8 0.0168(8) 0.0167(8) 0.0132(7) 0.0017(6) 0.0047(6) 0.0000(6)
C17 0.0251(9) 0.0185(9) 0.0319(10) -0.0019(7) 0.0156(8) 0.0015(7)
C6 0.0154(8) 0.0134(8) 0.0232(8) 0.0019(6) 0.0108(7) 0.0035(6)
C5 0.0152(8) 0.0206(9) 0.0193(8) 0.0010(7) 0.0050(6) -0.0005(7)
C3 0.0203(8) 0.0207(9) 0.0270(9) 0.0032(7) 0.0130(7) -0.0009(7)
O4 0.0235(7) 0.0253(8) 0.0427(9) 0.0135(6) -0.0021(6) -0.0035(6)
C19 0.0191(9) 0.0363(12) 0.0327(10) 0.0014(9) 0.0105(8) -0.0013(8)

loop_
_atom_type_symbol
_atom_type_description
_atom_type_scat_dispersion_real
_atom_type_scat_dispersion_imag
_atom_type_scat_source
C C 0.0033 0.0016 'International Tables Vol C Tables 4.2.6.8 and 6.1.1.4'
H H 0.0000 0.0000 'International Tables Vol C Tables 4.2.6.8 and 6.1.1.4'
N N 0.0061 0.0033 'International Tables Vol C Tables 4.2.6.8 and 6.1.1.4'
O O 0.0106 0.0060 'International Tables Vol C Tables 4.2.6.8 and 6.1.1.4'

loop_
_geom_angle_atom_site_label_1
_geom_angle_atom_site_label_2
_geom_angle_atom_site_label_3
_geom_angle
C14 O2 H2A 109.5
C16 O3 H3A 109.5
C10 N3 C8 121.03(15)
C9 N1 N2 109.33(13)
C9 N1 C6 122.07(14)
N2 N1 C6 119.23(13)
C7 N2 N1 107.05(13)
C7 N2 C17 124.73(15)
N1 N2 C17 117.19(14)
C12 C11 C16 117.78(15)
C12 C11 C10 120.12(15)
C16 C11 C10 122.09(16)
C12 C13 C14 118.70(16)
C12 C13 H13 120.7
C14 C13 H13 120.7
O2 C14 C15 117.00(15)
O2 C14 C13 122.34(16)
C15 C14 C13 120.66(15)
C13 C12 C11 122.35(16)
C13 C12 H12 118.8
C11 C12 H12 118.8
N3 C10 C11 121.33(15)
N3 C10 H10 119.3
C11 C10 H10 119.3
N2 C7 C8 110.08(15)
N2 C7 C18 121.20(15)
C8 C7 C18 128.72(15)
C14 C15 C16 120.04(16)
C14 C15 H15 120.0
C16 C15 H15 120.0
O1 C9 N1 123.38(15)
O1 C9 C8 131.38(16)
N1 C9 C8 105.14(14)
O3 C16 C15 118.45(15)
O3 C16 C11 121.08(15)
C15 C16 C11 120.47(16)
C7 C18 H18A 109.5
C7 C18 H18B 109.5
H18A C18 H18B 109.5
C7 C18 H18C 109.5
H18A C18 H18C 109.5
H18B C18 H18C 109.5
C2 C1 C6 119.51(16)
C2 C1 H1 120.2
C6 C1 H1 120.2
C1 C2 C3 120.23(16)
C1 C2 H2 119.9
C3 C2 H2 119.9
C3 C4 C5 120.60(16)
C3 C4 H4 119.7
C5 C4 H4 119.7
C7 C8 N3 123.05(15)
C7 C8 C9 107.76(14)
N3 C8 C9 128.94(15)
N2 C17 H17A 109.5
N2 C17 H17B 109.5
H17A C17 H17B 109.5
N2 C17 H17C 109.5
H17A C17 H17C 109.5
H17B C17 H17C 109.5
C5 C6 C1 120.94(15)
C5 C6 N1 120.52(15)
C1 C6 N1 118.48(15)
C6 C5 C4 118.98(16)
C6 C5 H5 120.5
C4 C5 H5 120.5
C4 C3 C2 119.73(16)
C4 C3 H3 120.1
C2 C3 H3 120.1
C19 O4 H4A 109.5
O4 C19 H19A 109.5
O4 C19 H19B 109.5
H19A C19 H19B 109.5
O4 C19 H19C 109.5
H19A C19 H19C 109.5
H19B C19 H19C 109.5

loop_
_geom_bond_atom_site_label_1
_geom_bond_atom_site_label_2
_geom_bond_distance
O2 C14 1.361(2)
O2 H2A 0.8200
O1 C9 1.243(2)
O3 C16 1.354(2)
O3 H3A 0.8200
N3 C10 1.291(2)
N3 C8 1.398(2)
N1 C9 1.396(2)
N1 N2 1.401(2)
N1 C6 1.432(2)
N2 C7 1.363(2)
N2 C17 1.462(2)
C11 C12 1.400(2)
C11 C16 1.412(2)
C11 C10 1.454(2)
C13 C12 1.379(2)
C13 C14 1.400(2)
C13 H13 0.9300
C14 C15 1.387(2)
C12 H12 0.9300
C10 H10 0.9300
C7 C8 1.372(2)
C7 C18 1.485(2)
C15 C16 1.391(2)
C15 H15 0.9300
C9 C8 1.440(2)
C18 H18A 0.9600
C18 H18B 0.9600
C18 H18C 0.9600
C1 C2 1.384(2)
C1 C6 1.389(2)
C1 H1 0.9300
C2 C3 1.389(3)
C2 H2 0.9300
C4 C3 1.388(3)
C4 C5 1.389(2)
C4 H4 0.9300
C17 H17A 0.9600
C17 H17B 0.9600
C17 H17C 0.9600
C6 C5 1.387(2)
C5 H5 0.9300
C3 H3 0.9300
O4 C19 1.414(2)
O4 H4A 0.8200
C19 H19A 0.9600
C19 H19B 0.9600
C19 H19C 0.9600
